data_4335096
loop_
_publ_author_name
'Gabriel E. B\"uchel'
'Anatolie Gavriluta'
'Maria Nowak'
'Samuel M. Meier'
'Michael A. Jakupec'
'Olesea Cuzan'
'Constantin Turta'
'Jean-Bernard Tommasino'
'Erwann Jeanneau'
'Ghenadie Novitchi'
'Dominique Luneau'
'Vladimir B. Arion'

_publ_section_title
;
 Striking Difference in Antiproliferative Activity of Ruthenium- and
 Osmium-Nitrosyl Complexes with Azole Heterocycles
;
_journal_name_full 'Inorganic Chemistry'
_journal_page_first 6273
_journal_page_last 6285
_journal_paper_doi 10.1021/ic400555k
_journal_volume 52
_journal_year 2013
_chemical_formula_moiety 'C16 H36 N, C3 H4 Cl4 N3 O Os'
_chemical_formula_sum 'C19 H40 Cl4 N4 O Os'
_chemical_formula_weight 672.55
_chemical_name_systematic
; 
Tetrabutylammonium trans-tetrachlorido-nitrosyl-1H-pyrazole-osmate(III) 
;
_space_group_IT_number 15
_symmetry_cell_setting monoclinic
_symmetry_space_group_name_Hall '-C 2yc'
_symmetry_space_group_name_H-M 'C 1 2/c 1'
_atom_sites_solution_hydrogens geom
_atom_sites_solution_primary direct
_atom_sites_solution_secondary difmap
_audit_creation_method SHELXL-97
_cell_angle_alpha 90.00
_cell_angle_beta 111.041(3)
_cell_angle_gamma 90.00
_cell_formula_units_Z 8
_cell_length_a 16.9831(5)
_cell_length_b 17.8121(4)
_cell_length_c 19.7349(6)
_cell_measurement_reflns_used 5743
_cell_measurement_temperature 293(2)
_cell_measurement_theta_max 29.28
_cell_measurement_theta_min 3.14
_cell_volume 5571.8(3)
_computing_cell_refinement
;
CrysAlisPro, Agilent Technologies,
Version 1.171.35.15 (release 03-08-2011 CrysAlis171 .NET)
(compiled Aug  3 2011,13:03:54)
;
_computing_data_collection
;
CrysAlisPro, Agilent Technologies,
Version 1.171.35.15 (release 03-08-2011 CrysAlis171 .NET)
(compiled Aug  3 2011,13:03:54)
;
_computing_data_reduction
;
CrysAlisPro, Agilent Technologies,
Version 1.171.35.15 (release 03-08-2011 CrysAlis171 .NET)
(compiled Aug  3 2011,13:03:54)
;
_computing_structure_refinement 'SHELXL-97 (Sheldrick, 2008)'
_computing_structure_solution 'SHELXS-97 (Sheldrick, 2008)'
_diffrn_ambient_temperature 293(2)
_diffrn_measured_fraction_theta_full 0.998
_diffrn_measured_fraction_theta_max 0.998
_diffrn_measurement_device_type 'Bruker X8 APEXII CCD'
_diffrn_measurement_method '\f and \w scans'
_diffrn_radiation_monochromator graphite
_diffrn_radiation_source 'fine-focus sealed tube'
_diffrn_radiation_type MoK\a
_diffrn_radiation_wavelength 0.71069
_diffrn_reflns_av_R_equivalents 0.0195
_diffrn_reflns_av_sigmaI/netI 0.0263
_diffrn_reflns_limit_h_max 20
_diffrn_reflns_limit_h_min -18
_diffrn_reflns_limit_k_max 21
_diffrn_reflns_limit_k_min -19
_diffrn_reflns_limit_l_max 23
_diffrn_reflns_limit_l_min -19
_diffrn_reflns_number 11107
_diffrn_reflns_theta_full 25.00
_diffrn_reflns_theta_max 25.00
_diffrn_reflns_theta_min 3.15
_exptl_absorpt_coefficient_mu 4.977
_exptl_absorpt_correction_T_max 0.6105
_exptl_absorpt_correction_T_min 0.3076
_exptl_absorpt_correction_type analytical
_exptl_absorpt_process_details
;
CrysAlisPro, Agilent Technologies,
Version 1.171.35.15 (release 03-08-2011 CrysAlis171 .NET)
(compiled Aug  3 2011,13:03:54)
Analytical numeric absorption correction using a multifaceted crystal
            model based on expressions derived by R.C. Clark & J.S. Reid.
(Clark, R. C. & Reid, J. S. (1995). Acta Cryst. A51, 887-897)
;
_exptl_crystal_colour red
_exptl_crystal_density_diffrn 1.603
_exptl_crystal_description prism
_exptl_crystal_F_000 2672
_exptl_crystal_size_max 0.31
_exptl_crystal_size_mid 0.18
_exptl_crystal_size_min 0.11
_refine_diff_density_max 0.396
_refine_diff_density_min -0.683
_refine_diff_density_rms 0.076
_refine_ls_extinction_method none
_refine_ls_goodness_of_fit_ref 1.004
_refine_ls_hydrogen_treatment constr
_refine_ls_matrix_type full
_refine_ls_number_parameters 263
_refine_ls_number_reflns 4923
_refine_ls_number_restraints 0
_refine_ls_restrained_S_all 1.004
_refine_ls_R_factor_all 0.0317
_refine_ls_R_factor_gt 0.0242
_refine_ls_shift/su_max 0.004
_refine_ls_shift/su_mean 0.000
_refine_ls_structure_factor_coef Fsqd
_refine_ls_weighting_details 'calc w=1/[\s^2^(Fo^2^)+(0.0315P)^2^+2.5833P] where P=(Fo^2^+2Fc^2^)/3'
_refine_ls_weighting_scheme calc
_refine_ls_wR_factor_gt 0.0578
_refine_ls_wR_factor_ref 0.0614
_reflns_number_gt 4273
_reflns_number_total 4923
_reflns_threshold_expression >2sigma(I)
_cod_data_source_file ic400555k_si_002_2.cif
_cod_data_source_block ag129
_cod_database_code 4335096

loop_
_symmetry_equiv_pos_as_xyz
'x, y, z'
'-x, y, -z+1/2'
'x+1/2, y+1/2, z'
'-x+1/2, y+1/2, -z+1/2'
'-x, -y, -z'
'x, -y, z-1/2'
'-x+1/2, -y+1/2, -z'
'x+1/2, -y+1/2, z-1/2'

loop_
_atom_site_label
_atom_site_type_symbol
_atom_site_fract_x
_atom_site_fract_y
_atom_site_fract_z
_atom_site_U_iso_or_equiv
_atom_site_adp_type
_atom_site_occupancy
_atom_site_symmetry_multiplicity
_atom_site_calc_flag
_atom_site_refinement_flags
Os1 Os 0.256633(9) 0.715905(7) 0.293172(8) 0.05106(7) Uani 1 1 d .
Cl1 Cl 0.29069(8) 0.84377(5) 0.32278(7) 0.0760(3) Uani 1 1 d .
Cl2 Cl 0.12165(7) 0.73536(7) 0.30026(7) 0.0794(3) Uani 1 1 d .
Cl3 Cl 0.23190(7) 0.58498(6) 0.28300(6) 0.0754(3) Uani 1 1 d .
Cl4 Cl 0.39695(6) 0.69516(5) 0.30051(6) 0.0651(3) Uani 1 1 d .
O1 O 0.1887(2) 0.7347(2) 0.13841(19) 0.1015(11) Uani 1 1 d .
N1 N 0.3010(2) 0.69621(16) 0.40644(17) 0.0563(7) Uani 1 1 d .
N2 N 0.2520(2) 0.67041(18) 0.44117(19) 0.0736(9) Uani 1 1 d .
H2 H 0.1995 0.6592 0.4203 0.088 Uiso 1 1 calc R
N3 N 0.2174(2) 0.72878(18) 0.1998(2) 0.0656(9) Uani 1 1 d .
C3 C 0.2946(4) 0.6643(2) 0.5122(3) 0.0826(14) Uani 1 1 d .
H3 H 0.2732 0.6479 0.5469 0.099 Uiso 1 1 calc R
C4 C 0.3730(4) 0.6858(3) 0.5243(3) 0.0941(15) Uani 1 1 d .
H4 H 0.4176 0.6869 0.5687 0.113 Uiso 1 1 calc R
C5 C 0.3749(3) 0.7061(3) 0.4581(3) 0.0833(14) Uani 1 1 d .
H5 H 0.4224 0.7245 0.4506 0.100 Uiso 1 1 calc R
N4 N 0.5000 0.48293(19) 0.2500 0.0453(9) Uani 1 2 d S
N5 N 0.0000 0.4409(2) 0.2500 0.0509(10) Uani 1 2 d S
C6 C 0.4313(2) 0.53454(17) 0.20230(18) 0.0517(9) Uani 1 1 d .
H6A H 0.4117 0.5653 0.2337 0.062 Uiso 1 1 calc R
H6B H 0.4565 0.5680 0.1770 0.062 Uiso 1 1 calc R
C7 C 0.3556(2) 0.49813(19) 0.1468(2) 0.0611(10) Uani 1 1 d .
H7A H 0.3310 0.4623 0.1705 0.073 Uiso 1 1 calc R
H7B H 0.3729 0.4712 0.1117 0.073 Uiso 1 1 calc R
C8 C 0.2911(3) 0.5566(2) 0.1084(2) 0.0780(12) Uani 1 1 d .
H8A H 0.2738 0.5825 0.1440 0.094 Uiso 1 1 calc R
H8B H 0.3172 0.5932 0.0868 0.094 Uiso 1 1 calc R
C9 C 0.2140(3) 0.5258(3) 0.0502(3) 0.1031(17) Uani 1 1 d .
H9A H 0.1759 0.5662 0.0283 0.155 Uiso 1 1 calc R
H9B H 0.1868 0.4904 0.0711 0.155 Uiso 1 1 calc R
H9C H 0.2302 0.5013 0.0139 0.155 Uiso 1 1 calc R
C10 C 0.5335(2) 0.43232(18) 0.2051(2) 0.0555(9) Uani 1 1 d .
H10A H 0.5799 0.4033 0.2379 0.067 Uiso 1 1 calc R
H10B H 0.4893 0.3973 0.1790 0.067 Uiso 1 1 calc R
C11 C 0.5639(3) 0.4710(2) 0.1510(2) 0.0661(10) Uani 1 1 d .
H11A H 0.5162 0.4936 0.1131 0.079 Uiso 1 1 calc R
H11B H 0.6028 0.5109 0.1752 0.079 Uiso 1 1 calc R
C12 C 0.6073(3) 0.4168(3) 0.1174(3) 0.0969(16) Uani 1 1 d .
H12A H 0.6568 0.3969 0.1553 0.116 Uiso 1 1 calc R
H12B H 0.5695 0.3751 0.0969 0.116 Uiso 1 1 calc R
C13 C 0.6336(4) 0.4501(4) 0.0597(3) 0.133(2) Uani 1 1 d .
H13A H 0.6617 0.4127 0.0417 0.200 Uiso 1 1 calc R
H13B H 0.6713 0.4913 0.0795 0.200 Uiso 1 1 calc R
H13C H 0.5847 0.4678 0.0208 0.200 Uiso 1 1 calc R
C14 C -0.0337(3) 0.4885(2) 0.2967(2) 0.0655(10) Uani 1 1 d .
H14A H -0.0803 0.5181 0.2650 0.079 Uiso 1 1 calc R
H14B H -0.0562 0.4554 0.3244 0.079 Uiso 1 1 calc R
C15 C 0.0284(3) 0.5410(2) 0.3489(3) 0.0869(14) Uani 1 1 d .
H15A H 0.0465 0.5789 0.3225 0.104 Uiso 1 1 calc R
H15B H 0.0776 0.5133 0.3792 0.104 Uiso 1 1 calc R
C16 C -0.0158(5) 0.5783(4) 0.3964(4) 0.148(3) Uani 1 1 d .
H16A H -0.0675 0.6013 0.3643 0.177 Uiso 1 1 calc R
H16B H -0.0318 0.5390 0.4230 0.177 Uiso 1 1 calc R
C17 C 0.0275(5) 0.6302(4) 0.4441(5) 0.180(3) Uani 1 1 d .
H17A H -0.0070 0.6497 0.4694 0.270 Uiso 1 1 calc R
H17B H 0.0430 0.6702 0.4189 0.270 Uiso 1 1 calc R
H17C H 0.0774 0.6079 0.4783 0.270 Uiso 1 1 calc R
C18 C -0.0735(2) 0.3923(2) 0.2039(2) 0.0584(9) Uani 1 1 d .
H18A H -0.0882 0.3583 0.2360 0.070 Uiso 1 1 calc R
H18B H -0.1217 0.4246 0.1812 0.070 Uiso 1 1 calc R
C19 C -0.0588(2) 0.3464(2) 0.1456(2) 0.0649(10) Uani 1 1 d .
H19A H -0.0497 0.3798 0.1102 0.078 Uiso 1 1 calc R
H19B H -0.0083 0.3163 0.1669 0.078 Uiso 1 1 calc R
C20 C -0.1322(3) 0.2960(3) 0.1082(3) 0.0889(15) Uani 1 1 d .
H20A H -0.1827 0.3265 0.0882 0.107 Uiso 1 1 calc R
H20B H -0.1404 0.2625 0.1438 0.107 Uiso 1 1 calc R
C21 C -0.1217(4) 0.2498(3) 0.0481(3) 0.1087(18) Uani 1 1 d .
H21A H -0.1709 0.2192 0.0262 0.163 Uiso 1 1 calc R
H21B H -0.0730 0.2181 0.0677 0.163 Uiso 1 1 calc R
H21C H -0.1144 0.2825 0.0121 0.163 Uiso 1 1 calc R

loop_
_atom_site_aniso_label
_atom_site_aniso_U_11
_atom_site_aniso_U_22
_atom_site_aniso_U_33
_atom_site_aniso_U_23
_atom_site_aniso_U_13
_atom_site_aniso_U_12
Os1 0.05448(11) 0.05024(10) 0.05181(10) -0.00035(6) 0.02314(8) 0.00088(6)
Cl1 0.1035(8) 0.0479(5) 0.0911(8) -0.0051(5) 0.0526(7) 0.0020(5)
Cl2 0.0574(6) 0.1070(8) 0.0782(7) 0.0154(6) 0.0294(5) 0.0170(6)
Cl3 0.0743(7) 0.0577(6) 0.0878(8) -0.0077(5) 0.0212(6) -0.0156(5)
Cl4 0.0605(6) 0.0604(5) 0.0839(7) -0.0169(5) 0.0377(5) -0.0041(5)
O1 0.122(3) 0.120(3) 0.057(2) 0.0123(19) 0.027(2) 0.013(2)
N1 0.0559(19) 0.0571(17) 0.058(2) 0.0021(15) 0.0232(16) 0.0012(15)
N2 0.081(2) 0.077(2) 0.071(2) 0.0087(18) 0.037(2) -0.0029(19)
N3 0.073(2) 0.069(2) 0.058(2) 0.0039(16) 0.0266(18) 0.0050(17)
C3 0.115(4) 0.073(3) 0.069(3) 0.020(2) 0.044(3) 0.025(3)
C4 0.094(4) 0.119(4) 0.057(3) 0.010(3) 0.012(3) 0.021(3)
C5 0.064(3) 0.120(4) 0.064(3) 0.001(3) 0.019(2) -0.005(3)
N4 0.054(2) 0.0357(19) 0.048(2) 0.000 0.0209(19) 0.000
N5 0.045(2) 0.055(2) 0.056(3) 0.000 0.020(2) 0.000
C6 0.073(2) 0.0384(17) 0.049(2) 0.0021(15) 0.0287(19) 0.0089(17)
C7 0.060(2) 0.055(2) 0.071(3) 0.0070(19) 0.027(2) 0.0051(18)
C8 0.087(3) 0.077(3) 0.069(3) 0.007(2) 0.026(2) 0.023(2)
C9 0.074(3) 0.118(4) 0.102(4) 0.028(3) 0.013(3) 0.024(3)
C10 0.060(2) 0.0442(19) 0.062(2) -0.0110(16) 0.0216(19) 0.0045(17)
C11 0.076(3) 0.070(2) 0.064(3) -0.007(2) 0.038(2) 0.006(2)
C12 0.108(4) 0.100(3) 0.105(4) -0.026(3) 0.065(3) 0.005(3)
C13 0.152(6) 0.174(6) 0.111(5) -0.027(4) 0.093(5) 0.000(5)
C14 0.072(3) 0.063(2) 0.070(3) 0.006(2) 0.036(2) 0.017(2)
C15 0.121(4) 0.070(3) 0.082(3) -0.014(2) 0.052(3) -0.001(3)
C16 0.154(6) 0.156(6) 0.132(6) -0.076(5) 0.052(5) 0.006(5)
C17 0.197(8) 0.176(7) 0.195(9) -0.082(7) 0.105(7) -0.025(6)
C18 0.041(2) 0.066(2) 0.062(2) 0.0086(19) 0.0118(17) -0.0063(17)
C19 0.057(2) 0.064(2) 0.065(3) -0.0016(19) 0.012(2) -0.0106(19)
C20 0.081(3) 0.106(4) 0.067(3) 0.001(3) 0.010(3) -0.035(3)
C21 0.123(5) 0.104(4) 0.084(4) -0.018(3) 0.020(3) -0.041(4)

loop_
_atom_type_symbol
_atom_type_description
_atom_type_scat_dispersion_real
_atom_type_scat_dispersion_imag
_atom_type_scat_source
C C 0.0033 0.0016 'International Tables Vol C Tables 4.2.6.8 and 6.1.1.4'
H H 0.0000 0.0000 'International Tables Vol C Tables 4.2.6.8 and 6.1.1.4'
N N 0.0061 0.0033 'International Tables Vol C Tables 4.2.6.8 and 6.1.1.4'
O O 0.0106 0.0060 'International Tables Vol C Tables 4.2.6.8 and 6.1.1.4'
Cl Cl 0.1484 0.1585 'International Tables Vol C Tables 4.2.6.8 and 6.1.1.4'
Os Os -1.2165 7.6030 'International Tables Vol C Tables 4.2.6.8 and 6.1.1.4'

loop_
_geom_angle_atom_site_label_1
_geom_angle_atom_site_label_2
_geom_angle_atom_site_label_3
_geom_angle
_geom_angle_site_symmetry_1
_geom_angle_site_symmetry_3
N3 Os1 N1 177.55(13) . .
N3 Os1 Cl4 94.55(12) . .
N1 Os1 Cl4 86.62(9) . .
N3 Os1 Cl3 92.94(11) . .
N1 Os1 Cl3 84.91(9) . .
Cl4 Os1 Cl3 89.74(4) . .
N3 Os1 Cl1 95.82(11) . .
N1 Os1 Cl1 86.34(9) . .
Cl4 Os1 Cl1 89.07(4) . .
Cl3 Os1 Cl1 171.22(4) . .
N3 Os1 Cl2 91.91(12) . .
N1 Os1 Cl2 86.94(9) . .
Cl4 Os1 Cl2 173.54(4) . .
Cl3 Os1 Cl2 90.18(4) . .
Cl1 Os1 Cl2 90.03(4) . .
C5 N1 N2 104.2(4) . .
C5 N1 Os1 132.5(3) . .
N2 N1 Os1 123.3(3) . .
C3 N2 N1 111.5(4) . .
C3 N2 H2 124.3 . .
N1 N2 H2 124.3 . .
O1 N3 Os1 176.6(4) . .
C4 C3 N2 107.3(4) . .
C4 C3 H3 126.4 . .
N2 C3 H3 126.4 . .
C3 C4 C5 105.8(5) . .
C3 C4 H4 127.1 . .
C5 C4 H4 127.1 . .
N1 C5 C4 111.2(5) . .
N1 C5 H5 124.4 . .
C4 C5 H5 124.4 . .
C10 N4 C10 106.7(3) . 2_655
C10 N4 C6 111.0(2) . 2_655
C10 N4 C6 111.43(19) 2_655 2_655
C10 N4 C6 111.43(19) . .
C10 N4 C6 111.0(2) 2_655 .
C6 N4 C6 105.4(3) 2_655 .
C14 N5 C14 111.5(4) 2 .
C14 N5 C18 111.4(2) 2 .
C14 N5 C18 106.0(2) . .
C14 N5 C18 106.0(2) 2 2
C14 N5 C18 111.4(2) . 2
C18 N5 C18 110.7(4) . 2
C7 C6 N4 117.1(3) . .
C7 C6 H6A 108.0 . .
N4 C6 H6A 108.0 . .
C7 C6 H6B 108.0 . .
N4 C6 H6B 108.0 . .
H6A C6 H6B 107.3 . .
C6 C7 C8 110.3(3) . .
C6 C7 H7A 109.6 . .
C8 C7 H7A 109.6 . .
C6 C7 H7B 109.6 . .
C8 C7 H7B 109.6 . .
H7A C7 H7B 108.1 . .
C9 C8 C7 114.2(4) . .
C9 C8 H8A 108.7 . .
C7 C8 H8A 108.7 . .
C9 C8 H8B 108.7 . .
C7 C8 H8B 108.7 . .
H8A C8 H8B 107.6 . .
C8 C9 H9A 109.5 . .
C8 C9 H9B 109.5 . .
H9A C9 H9B 109.5 . .
C8 C9 H9C 109.5 . .
H9A C9 H9C 109.5 . .
H9B C9 H9C 109.5 . .
C11 C10 N4 116.0(3) . .
C11 C10 H10A 108.3 . .
N4 C10 H10A 108.3 . .
C11 C10 H10B 108.3 . .
N4 C10 H10B 108.3 . .
H10A C10 H10B 107.4 . .
C12 C11 C10 111.3(3) . .
C12 C11 H11A 109.4 . .
C10 C11 H11A 109.4 . .
C12 C11 H11B 109.4 . .
C10 C11 H11B 109.4 . .
H11A C11 H11B 108.0 . .
C13 C12 C11 114.1(4) . .
C13 C12 H12A 108.7 . .
C11 C12 H12A 108.7 . .
C13 C12 H12B 108.7 . .
C11 C12 H12B 108.7 . .
H12A C12 H12B 107.6 . .
C12 C13 H13A 109.5 . .
C12 C13 H13B 109.5 . .
H13A C13 H13B 109.5 . .
C12 C13 H13C 109.5 . .
H13A C13 H13C 109.5 . .
H13B C13 H13C 109.5 . .
C15 C14 N5 116.2(3) . .
C15 C14 H14A 108.2 . .
N5 C14 H14A 108.2 . .
C15 C14 H14B 108.2 . .
N5 C14 H14B 108.2 . .
H14A C14 H14B 107.4 . .
C14 C15 C16 108.0(4) . .
C14 C15 H15A 110.1 . .
C16 C15 H15A 110.1 . .
C14 C15 H15B 110.1 . .
C16 C15 H15B 110.1 . .
H15A C15 H15B 108.4 . .
C17 C16 C15 117.4(7) . .
C17 C16 H16A 107.9 . .
C15 C16 H16A 107.9 . .
C17 C16 H16B 107.9 . .
C15 C16 H16B 107.9 . .
H16A C16 H16B 107.2 . .
C16 C17 H17A 109.5 . .
C16 C17 H17B 109.5 . .
H17A C17 H17B 109.5 . .
C16 C17 H17C 109.5 . .
H17A C17 H17C 109.5 . .
H17B C17 H17C 109.5 . .
C19 C18 N5 116.1(3) . .
C19 C18 H18A 108.3 . .
N5 C18 H18A 108.3 . .
C19 C18 H18B 108.3 . .
N5 C18 H18B 108.3 . .
H18A C18 H18B 107.4 . .
C20 C19 C18 111.4(3) . .
C20 C19 H19A 109.4 . .
C18 C19 H19A 109.4 . .
C20 C19 H19B 109.4 . .
C18 C19 H19B 109.4 . .
H19A C19 H19B 108.0 . .
C19 C20 C21 113.7(4) . .
C19 C20 H20A 108.8 . .
C21 C20 H20A 108.8 . .
C19 C20 H20B 108.8 . .
C21 C20 H20B 108.8 . .
H20A C20 H20B 107.7 . .
C20 C21 H21A 109.5 . .
C20 C21 H21B 109.5 . .
H21A C21 H21B 109.5 . .
C20 C21 H21C 109.5 . .
H21A C21 H21C 109.5 . .
H21B C21 H21C 109.5 . .

loop_
_geom_bond_atom_site_label_1
_geom_bond_atom_site_label_2
_geom_bond_distance
_geom_bond_site_symmetry_2
Os1 N3 1.736(4) .
Os1 N1 2.116(3) .
Os1 Cl4 2.3640(9) .
Os1 Cl3 2.3653(10) .
Os1 Cl1 2.3707(10) .
Os1 Cl2 2.3718(10) .
O1 N3 1.136(4) .
N1 C5 1.315(6) .
N1 N2 1.335(4) .
N2 C3 1.331(5) .
N2 H2 0.8600 .
C3 C4 1.323(7) .
C3 H3 0.9300 .
C4 C5 1.367(6) .
C4 H4 0.9300 .
C5 H5 0.9300 .
N4 C10 1.510(4) .
N4 C10 1.510(4) 2_655
N4 C6 1.518(4) 2_655
N4 C6 1.518(4) .
N5 C14 1.509(4) 2
N5 C14 1.509(4) .
N5 C18 1.522(4) .
N5 C18 1.522(4) 2
C6 C7 1.504(5) .
C6 H6A 0.9700 .
C6 H6B 0.9700 .
C7 C8 1.505(5) .
C7 H7A 0.9700 .
C7 H7B 0.9700 .
C8 C9 1.500(6) .
C8 H8A 0.9700 .
C8 H8B 0.9700 .
C9 H9A 0.9600 .
C9 H9B 0.9600 .
C9 H9C 0.9600 .
C10 C11 1.510(5) .
C10 H10A 0.9700 .
C10 H10B 0.9700 .
C11 C12 1.506(5) .
C11 H11A 0.9700 .
C11 H11B 0.9700 .
C12 C13 1.488(6) .
C12 H12A 0.9700 .
C12 H12B 0.9700 .
C13 H13A 0.9600 .
C13 H13B 0.9600 .
C13 H13C 0.9600 .
C14 C15 1.505(6) .
C14 H14A 0.9700 .
C14 H14B 0.9700 .
C15 C16 1.546(7) .
C15 H15A 0.9700 .
C15 H15B 0.9700 .
C16 C17 1.336(8) .
C16 H16A 0.9700 .
C16 H16B 0.9700 .
C17 H17A 0.9600 .
C17 H17B 0.9600 .
C17 H17C 0.9600 .
C18 C19 1.504(5) .
C18 H18A 0.9700 .
C18 H18B 0.9700 .
C19 C20 1.499(5) .
C19 H19A 0.9700 .
C19 H19B 0.9700 .
C20 C21 1.507(7) .
C20 H20A 0.9700 .
C20 H20B 0.9700 .
C21 H21A 0.9600 .
C21 H21B 0.9600 .
C21 H21C 0.9600 .

loop_
_geom_torsion_atom_site_label_1
_geom_torsion_atom_site_label_2
_geom_torsion_atom_site_label_3
_geom_torsion_atom_site_label_4
_geom_torsion
_geom_torsion_site_symmetry_1
Cl4 Os1 N1 C5 28.3(4) .
Cl3 Os1 N1 C5 118.4(4) .
Cl1 Os1 N1 C5 -61.0(4) .
Cl2 Os1 N1 C5 -151.2(4) .
Cl4 Os1 N1 N2 -153.6(3) .
Cl3 Os1 N1 N2 -63.5(3) .
Cl1 Os1 N1 N2 117.2(3) .
Cl2 Os1 N1 N2 26.9(3) .
C5 N1 N2 C3 -0.2(4) .
Os1 N1 N2 C3 -178.8(3) .
N1 N2 C3 C4 -0.5(5) .
N2 C3 C4 C5 1.0(6) .
N2 N1 C5 C4 0.9(5) .
Os1 N1 C5 C4 179.3(3) .
C3 C4 C5 N1 -1.2(6) .
C10 N4 C6 C7 57.3(4) .
C10 N4 C6 C7 -61.5(4) 2_655
C6 N4 C6 C7 177.7(4) 2_655
N4 C6 C7 C8 175.6(3) .
C6 C7 C8 C9 178.3(4) .
C10 N4 C10 C11 175.1(4) 2_655
C6 N4 C10 C11 -63.3(4) 2_655
C6 N4 C10 C11 53.8(4) .
N4 C10 C11 C12 171.7(3) .
C10 C11 C12 C13 175.9(5) .
C14 N5 C14 C15 -59.9(3) 2
C18 N5 C14 C15 178.8(3) .
C18 N5 C14 C15 58.3(4) 2
N5 C14 C15 C16 -174.4(4) .
C14 C15 C16 C17 -176.6(7) .
C14 N5 C18 C19 51.0(4) 2
C14 N5 C18 C19 172.5(3) .
C18 N5 C18 C19 -66.7(3) 2
N5 C18 C19 C20 175.0(3) .
C18 C19 C20 C21 178.9(4) .
